data_7125051
loop_
_publ_author_name
'Barbero, H\'ector'
'Ferrero, Sergio'
'\'Alvarez-Miguel, Luc\'ia'
'G\'omez-Iglesias, Patricia'
'Miguel, Daniel'
'\'Alvarez, Celedonio M'

_publ_section_title
;
 Affinity modulation of photoresponsive hosts for fullerenes: light-gated
 corannulene tweezers.
;
_journal_issue 88
_journal_name_full 'Chemical communications (Cambridge, England)'
_journal_page_first 12964
_journal_page_last 12967
_journal_paper_doi 10.1039/c6cc06445k
_journal_volume 52
_journal_year 2016
_chemical_formula_moiety 'C52 H26 N2'
_chemical_formula_sum 'C52 H26 N2'
_chemical_formula_weight 678.75
_space_group_crystal_system monoclinic
_space_group_IT_number 14
_space_group_name_Hall '-P 2ybc'
_space_group_name_H-M_alt 'P 1 21/c 1'
_atom_sites_solution_hydrogens geom
_atom_sites_solution_primary direct
_audit_creation_date 2016-05-08
_audit_creation_method
;
Olex2 1.2
(compiled 2016.02.19 svn.r3266 for OlexSys, GUI svn.r5155)
;
_audit_update_record
;
2016-07-19 deposited with the CCDC.
2016-09-06 downloaded from the CCDC.
;
_cell_angle_alpha 90
_cell_angle_beta 92.501(11)
_cell_angle_gamma 90
_cell_formula_units_Z 2
_cell_length_a 9.1494(11)
_cell_length_b 8.9306(13)
_cell_length_c 20.285(3)
_cell_measurement_reflns_used 739
_cell_measurement_temperature 293(2)
_cell_measurement_theta_max 25.8910
_cell_measurement_theta_min 2.4880
_cell_volume 1655.9(4)
_computing_cell_refinement
;
CrysAlisPro, Agilent Technologies,
Version 1.171.37.35 (release 13-08-2014 CrysAlis171 .NET)
(compiled Aug 13 2014,18:06:01)
;
_computing_data_collection
;
CrysAlisPro, Agilent Technologies,
Version 1.171.37.35 (release 13-08-2014 CrysAlis171 .NET)
(compiled Aug 13 2014,18:06:01)
;
_computing_data_reduction
;
CrysAlisPro, Agilent Technologies,
Version 1.171.37.35 (release 13-08-2014 CrysAlis171 .NET)
(compiled Aug 13 2014,18:06:01)
;
_computing_molecular_graphics 'Olex2 (Dolomanov et al., 2009)'
_computing_publication_material 'Olex2 (Dolomanov et al., 2009)'
_computing_structure_refinement 'ShelXL (Sheldrick, 2015)'
_computing_structure_solution 'ShelXT (Sheldrick, 2015)'
_diffrn_ambient_temperature 293(2)
_diffrn_detector 'CCD plate'
_diffrn_detector_area_resol_mean 10.4757
_diffrn_detector_type Atlas
_diffrn_measured_fraction_theta_full 0.992
_diffrn_measured_fraction_theta_max 0.802
_diffrn_measurement_details
;
#__ type_ start__ end____ width___ exp.time_
  1 omega  -15.00   51.00   1.0000  182.7450
omega____ theta____ kappa____ phi______ frames
    -        9.7850  -99.0000 -180.0000 66

#__ type_ start__ end____ width___ exp.time_
  2 omega  -56.00   29.00   1.0000  182.7450
omega____ theta____ kappa____ phi______ frames
    -        9.7850  -57.0000   30.0000 85
;
_diffrn_measurement_device 'four-circle diffractometer'
_diffrn_measurement_device_type 'SuperNova, Dual, Cu at zero, Atlas'
_diffrn_measurement_method '\w scans'
_diffrn_orient_matrix_UB_11 0.0105209000
_diffrn_orient_matrix_UB_12 0.0688016000
_diffrn_orient_matrix_UB_13 0.0170310000
_diffrn_orient_matrix_UB_21 0.0749133000
_diffrn_orient_matrix_UB_22 -0.0179523000
_diffrn_orient_matrix_UB_23 0.0061117000
_diffrn_orient_matrix_UB_31 0.0173105000
_diffrn_orient_matrix_UB_32 0.0355070000
_diffrn_orient_matrix_UB_33 -0.0299300000
_diffrn_radiation_monochromator mirror
_diffrn_radiation_probe x-ray
_diffrn_radiation_type MoK\a
_diffrn_radiation_wavelength 0.71073
_diffrn_reflns_av_R_equivalents 0.1600
_diffrn_reflns_av_unetI/netI 0.3566
_diffrn_reflns_Laue_measured_fraction_full 0.992
_diffrn_reflns_Laue_measured_fraction_max 0.802
_diffrn_reflns_limit_h_max 12
_diffrn_reflns_limit_h_min -9
_diffrn_reflns_limit_k_max 12
_diffrn_reflns_limit_k_min -10
_diffrn_reflns_limit_l_max 25
_diffrn_reflns_limit_l_min -24
_diffrn_reflns_number 6366
_diffrn_reflns_point_group_measured_fraction_full 0.992
_diffrn_reflns_point_group_measured_fraction_max 0.802
_diffrn_reflns_theta_full 25.242
_diffrn_reflns_theta_max 28.900
_diffrn_reflns_theta_min 2.228
_diffrn_source 'SuperNova (Mo) X-ray Source'
_exptl_absorpt_coefficient_mu 0.079
_exptl_absorpt_correction_T_max 0.997
_exptl_absorpt_correction_T_min 0.988
_exptl_absorpt_correction_type analytical
_exptl_absorpt_process_details
;
CrysAlisPro, Agilent Technologies,
Version 1.171.37.35 (release 13-08-2014 CrysAlis171 .NET)
(compiled Aug 13 2014,18:06:01)
Analytical numeric absorption correction using a multifaceted crystal
			model based on expressions derived by R.C. Clark & J.S. Reid.
(Clark, R. C. & Reid, J. S. (1995). Acta Cryst. A51, 887-897)
Empirical absorption correction using spherical harmonics,
 implemented in SCALE3 ABSPACK scaling algorithm.
;
_exptl_crystal_density_diffrn 1.361
_exptl_crystal_F_000 704
_exptl_crystal_size_max 0.2929
_exptl_crystal_size_mid 0.0722
_exptl_crystal_size_min 0.0441
_refine_diff_density_max 0.207
_refine_diff_density_min -0.165
_refine_diff_density_rms 0.048
_refine_ls_extinction_coef 0.0013(4)
_refine_ls_extinction_expression Fc^*^=kFc[1+0.001xFc^2^\l^3^/sin(2\q)]^-1/4^
_refine_ls_extinction_method 'SHELXL-2014/7 (Sheldrick 2014'
_refine_ls_goodness_of_fit_ref 0.789
_refine_ls_hydrogen_treatment constr
_refine_ls_matrix_type full
_refine_ls_number_parameters 245
_refine_ls_number_reflns 3503
_refine_ls_number_restraints 0
_refine_ls_restrained_S_all 0.789
_refine_ls_R_factor_all 0.3113
_refine_ls_R_factor_gt 0.0828
_refine_ls_shift/su_max 0.000
_refine_ls_shift/su_mean 0.000
_refine_ls_structure_factor_coef Fsqd
_refine_ls_weighting_details 'w=1/[\s^2^(Fo^2^)+(0.0173P)^2^] where P=(Fo^2^+2Fc^2^)/3'
_refine_ls_weighting_scheme calc
_refine_ls_wR_factor_gt 0.1367
_refine_ls_wR_factor_ref 0.2137
_reflns_Friedel_coverage 0.000
_reflns_number_gt 759
_reflns_number_total 3503
_reflns_threshold_expression 'I > 2\s(I)'
_cod_data_source_file c6cc06445k2.cif
_cod_data_source_block Compound_6b_hb6
_cod_database_code 7125051
_chemical_oxdiff_formula 'C24 H26 N2'
_shelx_space_group_comment
;
The symmetry employed for this shelxl refinement is uniquely defined
by the following loop, which should always be used as a source of
symmetry information in preference to the above space-group names.
They are only intended as comments.
;
_reflns_odcompleteness_completeness 95.58
_reflns_odcompleteness_iscentric 1
_reflns_odcompleteness_theta 26.32
_olex2_refinement_description
;
1. Fixed Uiso
 At 1.2 times of:
  All C(H) groups
2.a Aromatic/amide H refined with riding coordinates:
 C2(H2), C3(H3), C4(H4), C6(H6), C12(H12), C14(H14), C15(H15), C17(H17),
 C18(H18), C20(H20), C21(H21), C23(H23), C24(H24)
;
_shelx_shelxl_version_number 2014/7
_olex2_submission_special_instructions 'No special instructions were received'

loop_
_space_group_symop_operation_xyz
'x, y, z'
'-x, y+1/2, -z+1/2'
'-x, -y, -z'
'x, -y-1/2, z-1/2'

loop_
_atom_site_label
_atom_site_type_symbol
_atom_site_fract_x
_atom_site_fract_y
_atom_site_fract_z
_atom_site_U_iso_or_equiv
_atom_site_adp_type
_atom_site_occupancy
_atom_site_site_symmetry_order
_atom_site_calc_flag
_atom_site_refinement_flags_posn
N1 N 0.9799(5) 0.9769(7) 0.4713(2) 0.0635(18) Uani 1 1 d .
C1 C 0.9243(6) 0.8280(8) 0.4709(3) 0.0537(19) Uani 1 1 d .
C2 C 0.8854(7) 0.7515(8) 0.5266(3) 0.063(2) Uani 1 1 d .
H2 H 0.8942 0.7963 0.5679 0.076 Uiso 1 1 calc R
C3 C 0.8329(7) 0.6068(9) 0.5197(3) 0.072(2) Uani 1 1 d .
H3 H 0.8093 0.5525 0.5569 0.087 Uiso 1 1 calc R
C4 C 0.8148(7) 0.5410(9) 0.4566(3) 0.064(2) Uani 1 1 d .
H4 H 0.7781 0.4443 0.4524 0.077 Uiso 1 1 calc R
C5 C 0.8519(6) 0.6205(8) 0.4007(3) 0.0539(19) Uani 1 1 d .
C6 C 0.9038(6) 0.7639(8) 0.4084(3) 0.0564(19) Uani 1 1 d .
H6 H 0.9258 0.8194 0.3713 0.068 Uiso 1 1 calc R
C11 C 0.8343(7) 0.5528(9) 0.3339(3) 0.0552(19) Uani 1 1 d .
C12 C 0.8774(6) 0.4059(8) 0.3229(3) 0.0568(19) Uani 1 1 d .
H12 H 0.9205 0.3532 0.3582 0.068 Uiso 1 1 calc R
C13 C 0.8595(6) 0.3298(9) 0.2601(4) 0.059(2) Uani 1 1 d .
C14 C 0.8479(6) 0.1732(9) 0.2481(4) 0.066(2) Uani 1 1 d .
H14 H 0.8883 0.1067 0.2791 0.079 Uiso 1 1 calc R
C15 C 0.7769(7) 0.1168(9) 0.1908(4) 0.070(2) Uani 1 1 d .
H15 H 0.7737 0.0138 0.1840 0.084 Uiso 1 1 calc R
C16 C 0.7095(7) 0.2138(10) 0.1426(4) 0.070(2) Uani 1 1 d .
C17 C 0.5945(7) 0.1849(10) 0.0931(3) 0.068(2) Uani 1 1 d .
H17 H 0.5779 0.0873 0.0787 0.082 Uiso 1 1 calc R
C18 C 0.5087(7) 0.2991(11) 0.0670(3) 0.073(3) Uani 1 1 d .
H18 H 0.4351 0.2747 0.0357 0.088 Uiso 1 1 calc R
C19 C 0.5266(7) 0.4538(10) 0.0852(3) 0.063(2) Uani 1 1 d .
C20 C 0.4227(7) 0.5727(11) 0.0836(4) 0.079(3) Uani 1 1 d .
H20 H 0.3425 0.5672 0.0539 0.095 Uiso 1 1 calc R
C21 C 0.4370(7) 0.6943(10) 0.1241(3) 0.072(2) Uani 1 1 d .
H21 H 0.3661 0.7689 0.1210 0.086 Uiso 1 1 calc R
C22 C 0.5570(7) 0.7114(9) 0.1713(4) 0.064(2) Uani 1 1 d .
C23 C 0.5673(7) 0.7979(9) 0.2309(4) 0.066(2) Uani 1 1 d .
H23 H 0.5059 0.8800 0.2353 0.080 Uiso 1 1 calc R
C24 C 0.6663(7) 0.7626(8) 0.2823(3) 0.0581(19) Uani 1 1 d .
H24 H 0.6699 0.8224 0.3199 0.070 Uiso 1 1 calc R
C25 C 0.7628(6) 0.6376(9) 0.2795(3) 0.0559(19) Uani 1 1 d .
C26 C 0.8119(6) 0.4211(9) 0.2103(3) 0.0538(19) Uani 1 1 d .
C27 C 0.7402(6) 0.3635(9) 0.1505(3) 0.0527(19) Uani 1 1 d .
C28 C 0.6501(7) 0.4766(9) 0.1247(3) 0.057(2) Uani 1 1 d .
C29 C 0.6656(7) 0.6044(8) 0.1658(3) 0.0563(19) Uani 1 1 d .
C30 C 0.7657(7) 0.5676(9) 0.2182(3) 0.0537(18) Uani 1 1 d .

loop_
_atom_site_aniso_label
_atom_site_aniso_U_11
_atom_site_aniso_U_22
_atom_site_aniso_U_33
_atom_site_aniso_U_23
_atom_site_aniso_U_13
_atom_site_aniso_U_12
N1 0.061(4) 0.070(5) 0.058(4) -0.005(4) -0.005(3) -0.004(3)
C1 0.051(4) 0.057(5) 0.051(5) -0.001(4) -0.005(3) -0.015(4)
C2 0.074(5) 0.062(6) 0.052(5) 0.002(4) -0.012(4) -0.010(4)
C3 0.083(5) 0.077(7) 0.056(6) 0.015(5) -0.003(4) -0.013(5)
C4 0.081(5) 0.062(6) 0.049(5) 0.003(4) -0.007(4) -0.024(4)
C5 0.050(4) 0.055(5) 0.057(5) 0.002(4) -0.003(3) -0.005(3)
C6 0.069(4) 0.046(5) 0.054(5) 0.003(4) -0.001(3) -0.009(4)
C11 0.057(4) 0.058(6) 0.050(5) -0.014(4) -0.001(3) -0.013(4)
C12 0.048(4) 0.062(6) 0.061(5) 0.005(4) -0.002(3) -0.012(4)
C13 0.048(4) 0.056(6) 0.073(6) -0.018(5) 0.001(4) 0.001(4)
C14 0.052(4) 0.062(6) 0.085(6) -0.001(5) 0.005(4) 0.007(4)
C15 0.058(5) 0.074(6) 0.079(6) -0.014(5) 0.024(4) -0.004(4)
C16 0.064(5) 0.079(7) 0.067(6) -0.020(5) 0.011(4) -0.011(5)
C17 0.072(5) 0.075(7) 0.058(5) -0.013(5) 0.014(4) -0.001(5)
C18 0.062(5) 0.104(8) 0.055(5) -0.018(5) 0.013(4) -0.017(5)
C19 0.062(5) 0.086(7) 0.042(5) 0.007(5) 0.001(3) -0.007(5)
C20 0.065(5) 0.109(9) 0.062(6) 0.018(5) -0.007(4) 0.023(5)
C21 0.074(5) 0.090(8) 0.051(5) 0.010(5) 0.004(4) 0.020(5)
C22 0.064(5) 0.073(6) 0.054(5) 0.016(4) 0.008(4) 0.003(4)
C23 0.072(5) 0.053(6) 0.075(6) -0.001(5) 0.012(4) 0.010(4)
C24 0.071(5) 0.047(5) 0.056(5) -0.005(4) 0.007(4) 0.007(4)
C25 0.057(4) 0.059(6) 0.052(5) 0.010(4) 0.005(3) -0.009(4)
C26 0.044(4) 0.065(6) 0.053(5) -0.002(4) 0.005(3) 0.005(4)
C27 0.041(4) 0.065(6) 0.054(5) -0.008(4) 0.013(3) 0.002(4)
C28 0.050(4) 0.075(6) 0.048(5) -0.008(4) 0.016(3) -0.001(4)
C29 0.048(4) 0.053(5) 0.069(5) 0.011(4) 0.005(3) 0.001(4)
C30 0.056(4) 0.055(5) 0.050(5) -0.004(4) 0.002(3) -0.012(4)

loop_
_atom_type_symbol
_atom_type_description
_atom_type_scat_dispersion_real
_atom_type_scat_dispersion_imag
_atom_type_scat_source
C C 0.0033 0.0016 'International Tables Vol C Tables 4.2.6.8 and 6.1.1.4'
H H 0.0000 0.0000 'International Tables Vol C Tables 4.2.6.8 and 6.1.1.4'
N N 0.0061 0.0033 'International Tables Vol C Tables 4.2.6.8 and 6.1.1.4'

loop_
_exptl_crystal_face_index_h
_exptl_crystal_face_index_k
_exptl_crystal_face_index_l
_exptl_crystal_face_perp_dist
_exptl_oxdiff_crystal_face_indexfrac_h
_exptl_oxdiff_crystal_face_indexfrac_k
_exptl_oxdiff_crystal_face_indexfrac_l
_exptl_oxdiff_crystal_face_x
_exptl_oxdiff_crystal_face_y
_exptl_oxdiff_crystal_face_z
-5 0 -3 0.0221 -5.0013 0.0037 -2.9845 -0.1032 -0.3930 0.0029
5 0 3 0.0221 5.0013 -0.0037 2.9845 0.1032 0.3930 -0.0029
0 -5 1 0.1240 -0.0083 -4.9956 1.0041 -0.3267 0.0952 -0.2076
4 -2 -27 0.0294 4.0000 -2.0000 -27.0000 -0.5554 0.1705 0.8063
4 3 -27 0.0476 4.0000 3.0000 -27.0000 -0.2113 0.0808 0.9839
-3 4 26 0.0461 -3.0000 4.0000 26.0000 0.6865 -0.1376 -0.6881
-4 -2 27 0.0306 -4.0000 -2.0000 27.0000 0.2802 -0.0987 -0.9484

loop_
_geom_angle_atom_site_label_1
_geom_angle_atom_site_label_2
_geom_angle_atom_site_label_3
_geom_angle
_geom_angle_site_symmetry_1
N1 N1 C1 113.4(8) 3_776
C2 C1 N1 124.3(6) .
C2 C1 C6 120.7(7) .
C6 C1 N1 115.0(6) .
C1 C2 H2 120.6 .
C1 C2 C3 118.8(7) .
C3 C2 H2 120.6 .
C2 C3 H3 119.8 .
C2 C3 C4 120.4(7) .
C4 C3 H3 119.8 .
C3 C4 H4 119.9 .
C5 C4 C3 120.3(7) .
C5 C4 H4 119.9 .
C4 C5 C11 121.0(7) .
C6 C5 C4 118.5(7) .
C6 C5 C11 120.5(7) .
C1 C6 H6 119.4 .
C5 C6 C1 121.2(7) .
C5 C6 H6 119.4 .
C12 C11 C5 120.7(7) .
C12 C11 C25 119.1(6) .
C25 C11 C5 120.1(7) .
C11 C12 H12 117.9 .
C11 C12 C13 124.2(7) .
C13 C12 H12 117.9 .
C14 C13 C12 128.1(8) .
C26 C13 C12 113.2(7) .
C26 C13 C14 116.4(7) .
C13 C14 H14 119.2 .
C15 C14 C13 121.6(7) .
C15 C14 H14 119.2 .
C14 C15 H15 119.3 .
C14 C15 C16 121.4(8) .
C16 C15 H15 119.3 .
C15 C16 C17 130.4(8) .
C27 C16 C15 115.5(7) .
C27 C16 C17 113.2(8) .
C16 C17 H17 119.3 .
C18 C17 C16 121.4(8) .
C18 C17 H17 119.3 .
C17 C18 H18 118.1 .
C17 C18 C19 123.7(7) .
C19 C18 H18 118.1 .
C20 C19 C18 129.9(7) .
C28 C19 C18 112.0(7) .
C28 C19 C20 115.8(8) .
C19 C20 H20 118.9 .
C21 C20 C19 122.2(7) .
C21 C20 H20 118.9 .
C20 C21 H21 118.8 .
C20 C21 C22 122.5(7) .
C22 C21 H21 118.8 .
C21 C22 C23 129.8(7) .
C29 C22 C21 113.8(7) .
C29 C22 C23 114.7(6) .
C22 C23 H23 119.1 .
C24 C23 C22 121.8(7) .
C24 C23 H23 119.1 .
C23 C24 H24 118.9 .
C23 C24 C25 122.2(7) .
C25 C24 H24 118.9 .
C24 C25 C11 129.0(7) .
C30 C25 C11 114.5(7) .
C30 C25 C24 115.1(6) .
C13 C26 C27 122.0(7) .
C13 C26 C30 124.8(7) .
C30 C26 C27 107.6(6) .
C16 C27 C26 121.7(7) .
C16 C27 C28 123.2(7) .
C28 C27 C26 107.3(6) .
C19 C28 C27 124.9(8) .
C19 C28 C29 121.5(7) .
C27 C28 C29 108.7(6) .
C22 C29 C28 123.3(6) .
C22 C29 C30 122.9(7) .
C30 C29 C28 107.5(7) .
C25 C30 C29 122.0(7) .
C26 C30 C25 123.0(7) .
C26 C30 C29 108.9(6) .

loop_
_geom_bond_atom_site_label_1
_geom_bond_atom_site_label_2
_geom_bond_distance
_geom_bond_site_symmetry_2
N1 N1 1.273(9) 3_776
N1 C1 1.423(9) .
C1 C2 1.379(8) .
C1 C6 1.397(8) .
C2 H2 0.9300 .
C2 C3 1.383(9) .
C3 H3 0.9300 .
C3 C4 1.411(9) .
C4 H4 0.9300 .
C4 C5 1.393(9) .
C5 C6 1.372(9) .
C5 C11 1.485(8) .
C6 H6 0.9300 .
C11 C12 1.391(9) .
C11 C25 1.469(9) .
C12 H12 0.9300 .
C12 C13 1.446(8) .
C13 C14 1.422(9) .
C13 C26 1.355(9) .
C14 H14 0.9300 .
C14 C15 1.401(9) .
C15 H15 0.9300 .
C15 C16 1.427(10) .
C16 C17 1.445(9) .
C16 C27 1.375(10) .
C17 H17 0.9300 .
C17 C18 1.379(10) .
C18 H18 0.9300 .
C18 C19 1.438(10) .
C19 C20 1.424(10) .
C19 C28 1.372(8) .
C20 H20 0.9300 .
C20 C21 1.366(10) .
C21 H21 0.9300 .
C21 C22 1.433(8) .
C22 C23 1.435(9) .
C22 C29 1.386(9) .
C23 H23 0.9300 .
C23 C24 1.387(8) .
C24 H24 0.9300 .
C24 C25 1.426(9) .
C25 C30 1.392(8) .
C26 C27 1.448(8) .
C26 C30 1.386(9) .
C27 C28 1.392(9) .
C28 C29 1.416(9) .
C29 C30 1.412(8) .

loop_
_geom_torsion_atom_site_label_1
_geom_torsion_atom_site_label_2
_geom_torsion_atom_site_label_3
_geom_torsion_atom_site_label_4
_geom_torsion
_geom_torsion_site_symmetry_1
N1 N1 C1 C2 14.1(11) 3_776
N1 N1 C1 C6 -169.1(6) 3_776
N1 C1 C2 C3 -179.9(6) .
N1 C1 C6 C5 179.5(6) .
C1 C2 C3 C4 -2.2(10) .
C2 C1 C6 C5 -3.5(10) .
C2 C3 C4 C5 1.0(11) .
C3 C4 C5 C6 -0.9(10) .
C3 C4 C5 C11 179.7(6) .
C4 C5 C6 C1 2.2(10) .
C4 C5 C11 C12 -43.8(9) .
C4 C5 C11 C25 132.4(7) .
C5 C11 C12 C13 177.7(6) .
C5 C11 C25 C24 -20.5(10) .
C5 C11 C25 C30 174.1(6) .
C6 C1 C2 C3 3.4(10) .
C6 C5 C11 C12 136.8(7) .
C6 C5 C11 C25 -46.9(9) .
C11 C5 C6 C1 -178.4(6) .
C11 C12 C13 C14 -154.7(7) .
C11 C12 C13 C26 7.3(9) .
C11 C25 C30 C26 9.4(9) .
C11 C25 C30 C29 158.9(6) .
C12 C11 C25 C24 155.8(7) .
C12 C11 C25 C30 -9.6(9) .
C12 C13 C14 C15 155.0(6) .
C12 C13 C26 C27 -158.6(6) .
C12 C13 C26 C30 -8.0(9) .
C13 C14 C15 C16 -1.8(10) .
C13 C26 C27 C16 3.6(10) .
C13 C26 C27 C28 153.7(6) .
C13 C26 C30 C25 -0.4(11) .
C13 C26 C30 C29 -153.3(6) .
C14 C13 C26 C27 5.7(9) .
C14 C13 C26 C30 156.2(6) .
C14 C15 C16 C17 -157.3(7) .
C14 C15 C16 C27 10.7(10) .
C15 C16 C17 C18 156.8(8) .
C15 C16 C27 C26 -11.6(10) .
C15 C16 C27 C28 -156.8(6) .
C16 C17 C18 C19 0.9(11) .
C16 C27 C28 C19 -4.5(11) .
C16 C27 C28 C29 150.8(7) .
C17 C16 C27 C26 158.5(6) .
C17 C16 C27 C28 13.2(10) .
C17 C18 C19 C20 -153.7(8) .
C17 C18 C19 C28 8.0(10) .
C18 C19 C20 C21 154.2(8) .
C18 C19 C28 C27 -6.5(10) .
C18 C19 C28 C29 -158.8(7) .
C19 C20 C21 C22 -0.1(13) .
C19 C28 C29 C22 2.7(12) .
C19 C28 C29 C30 155.4(7) .
C20 C19 C28 C27 158.0(7) .
C20 C19 C28 C29 5.7(11) .
C20 C21 C22 C23 -156.3(8) .
C20 C21 C22 C29 8.1(11) .
C21 C22 C23 C24 156.0(8) .
C21 C22 C29 C28 -9.4(11) .
C21 C22 C29 C30 -158.0(7) .
C22 C23 C24 C25 -0.7(11) .
C22 C29 C30 C25 -0.4(11) .
C22 C29 C30 C26 152.8(7) .
C23 C22 C29 C28 157.5(7) .
C23 C22 C29 C30 8.9(11) .
C23 C24 C25 C11 -156.2(7) .
C23 C24 C25 C30 9.1(10) .
C24 C25 C30 C26 -158.1(6) .
C24 C25 C30 C29 -8.6(10) .
C25 C11 C12 C13 1.4(10) .
C26 C13 C14 C15 -6.5(10) .
C26 C27 C28 C19 -154.0(7) .
C26 C27 C28 C29 1.3(8) .
C27 C16 C17 C18 -11.4(10) .
C27 C26 C30 C25 153.7(6) .
C27 C26 C30 C29 0.8(8) .
C27 C28 C29 C22 -153.5(7) .
C27 C28 C29 C30 -0.9(8) .
C28 C19 C20 C21 -7.0(12) .
C28 C29 C30 C25 -153.2(7) .
C28 C29 C30 C26 0.0(8) .
C29 C22 C23 C24 -8.3(11) .
C30 C26 C27 C16 -151.3(6) .
C30 C26 C27 C28 -1.3(8) .
